data_1513680
loop_
_publ_author_name
'Hering, Christian'
'Schulz, Axel'
'Villinger, Alexander'

_publ_section_title
;
 Diatomic PN -- trapped in a cyclo-tetraphosphazene
;
_journal_issue 3
_journal_name_full 'Chemical Science'
_journal_page_first 1064
_journal_paper_doi 10.1039/c3sc52322e
_journal_volume 5
_journal_year 2014
_chemical_formula_moiety 'C27 H40 Mo N4 O3 P4'
_chemical_formula_sum 'C27 H40 Mo N4 O3 P4'
_chemical_formula_weight 688.45
_chemical_name_systematic
;
 ?
;
_space_group_IT_number 14
_symmetry_cell_setting monoclinic
_symmetry_Int_Tables_number 14
_symmetry_space_group_name_Hall '-P 2ybc'
_symmetry_space_group_name_H-M 'P 1 21/c 1'
_atom_sites_solution_hydrogens geom
_atom_sites_solution_primary direct
_atom_sites_solution_secondary difmap
_audit_creation_method SHELXL-97
_cell_angle_alpha 90.00
_cell_angle_beta 94.483(2)
_cell_angle_gamma 90.00
_cell_formula_units_Z 4
_cell_length_a 9.0715(4)
_cell_length_b 18.1902(6)
_cell_length_c 18.4948(7)
_cell_measurement_reflns_used 3043
_cell_measurement_temperature 173(2)
_cell_measurement_theta_max 47.106
_cell_measurement_theta_min 4.504
_cell_volume 3042.5(2)
_computing_cell_refinement 'Bruker Apex V7.51A'
_computing_data_collection 'Bruker Apex V7.51A'
_computing_data_reduction 'Bruker SAINT'
_computing_molecular_graphics 'ORTEP-3v2.01 (Farrugia, 1997)'
_computing_publication_material SHELXL-97
_computing_structure_refinement 'SHELXL-97 (Sheldrick, 1997)'
_computing_structure_solution 'SHELXS-97 (Sheldrick, 1997)'
_diffrn_ambient_temperature 173(2)
_diffrn_measured_fraction_theta_full 1.000
_diffrn_measured_fraction_theta_max 1.000
_diffrn_measurement_device_type 'Bruker Apex Kappa II-CCD-diffractometer'
_diffrn_measurement_method 'phi and omega scans'
_diffrn_radiation_monochromator graphite
_diffrn_radiation_source 'sealed tube'
_diffrn_radiation_type MoK\a
_diffrn_radiation_wavelength 0.71073
_diffrn_reflns_av_R_equivalents 0.1066
_diffrn_reflns_av_sigmaI/netI 0.1163
_diffrn_reflns_limit_h_max 11
_diffrn_reflns_limit_h_min -11
_diffrn_reflns_limit_k_max 24
_diffrn_reflns_limit_k_min -17
_diffrn_reflns_limit_l_max 24
_diffrn_reflns_limit_l_min -23
_diffrn_reflns_number 39864
_diffrn_reflns_theta_full 28.00
_diffrn_reflns_theta_max 28.00
_diffrn_reflns_theta_min 1.57
_exptl_absorpt_coefficient_mu 0.677
_exptl_absorpt_correction_T_max 0.9478
_exptl_absorpt_correction_T_min 0.9231
_exptl_absorpt_correction_type multi-scan
_exptl_absorpt_process_details '(SADABS; Sheldrick, 2004)'
_exptl_crystal_colour yellow
_exptl_crystal_density_diffrn 1.503
_exptl_crystal_density_method 'not measured'
_exptl_crystal_description block
_exptl_crystal_F_000 1424
_exptl_crystal_size_max 0.12
_exptl_crystal_size_mid 0.10
_exptl_crystal_size_min 0.08
_refine_diff_density_max 0.783
_refine_diff_density_min -1.001
_refine_diff_density_rms 0.138
_refine_ls_extinction_method none
_refine_ls_goodness_of_fit_ref 1.013
_refine_ls_hydrogen_treatment constr
_refine_ls_matrix_type full
_refine_ls_number_parameters 360
_refine_ls_number_reflns 7327
_refine_ls_number_restraints 0
_refine_ls_restrained_S_all 1.013
_refine_ls_R_factor_all 0.1145
_refine_ls_R_factor_gt 0.0522
_refine_ls_shift/su_max 0.001
_refine_ls_shift/su_mean 0.000
_refine_ls_structure_factor_coef Fsqd
_refine_ls_weighting_details 'calc w=1/[\s^2^(Fo^2^)+(0.0326P)^2^+3.2702P] where P=(Fo^2^+2Fc^2^)/3'
_refine_ls_weighting_scheme calc
_refine_ls_wR_factor_gt 0.0897
_refine_ls_wR_factor_ref 0.1104
_reflns_number_gt 4492
_reflns_number_total 7327
_reflns_threshold_expression >2\s(I)
_cod_data_source_file c3sc52322e.txt
_cod_data_source_block is_ch268_[PN(C6H10)]4Mo(CO)3
_cod_original_sg_symbol_H-M 'P 21/c'
_cod_database_code 1513680

loop_
_symmetry_equiv_pos_as_xyz
'x, y, z'
'-x, y+1/2, -z+1/2'
'-x, -y, -z'
'x, -y-1/2, z-1/2'

loop_
_atom_site_label
_atom_site_type_symbol
_atom_site_fract_x
_atom_site_fract_y
_atom_site_fract_z
_atom_site_U_iso_or_equiv
_atom_site_adp_type
_atom_site_occupancy
_atom_site_symmetry_multiplicity
_atom_site_calc_flag
_atom_site_refinement_flags
Mo1 Mo 0.34802(4) 0.273530(19) 0.862409(19) 0.01522(10) Uani 1 1 d .
P1 P 0.51923(12) 0.37874(6) 0.87926(6) 0.0216(3) Uani 1 1 d .
P2 P 0.49517(13) 0.29758(6) 0.75900(6) 0.0223(3) Uani 1 1 d .
P3 P 0.57677(12) 0.19788(6) 0.85775(6) 0.0214(3) Uani 1 1 d .
P4 P 0.68104(13) 0.28585(6) 0.98113(6) 0.0228(3) Uani 1 1 d .
N1 N 0.6637(4) 0.37281(18) 0.94107(18) 0.0236(8) Uani 1 1 d .
N2 N 0.5787(4) 0.37376(18) 0.79341(18) 0.0231(8) Uani 1 1 d .
N3 N 0.6075(4) 0.22249(18) 0.77138(18) 0.0226(8) Uani 1 1 d .
N4 N 0.7216(4) 0.22536(19) 0.91349(18) 0.0227(8) Uani 1 1 d .
O1 O 0.2752(4) 0.2468(2) 1.02268(19) 0.0448(9) Uani 1 1 d .
O2 O 0.0810(4) 0.3803(2) 0.8345(2) 0.0593(11) Uani 1 1 d .
O3 O 0.1487(4) 0.1488(2) 0.7936(2) 0.0612(12) Uani 1 1 d .
C1 C 0.4664(5) 0.4741(2) 0.8896(2) 0.0279(11) Uani 1 1 d .
H1A H 0.4064 0.4894 0.8452 0.034 Uiso 1 1 calc R
H1B H 0.4024 0.4774 0.9305 0.034 Uiso 1 1 calc R
C2 C 0.5921(5) 0.5278(2) 0.9031(2) 0.0257(10) Uani 1 1 d .
C3 C 0.7278(5) 0.5085(2) 0.9291(2) 0.0247(10) Uani 1 1 d .
C4 C 0.7776(5) 0.4310(2) 0.9476(2) 0.0273(11) Uani 1 1 d .
H4A H 0.8564 0.4178 0.9158 0.033 Uiso 1 1 calc R
H4B H 0.8226 0.4309 0.9982 0.033 Uiso 1 1 calc R
C5 C 0.5486(5) 0.6061(2) 0.8863(3) 0.0382(13) Uani 1 1 d .
H5A H 0.6312 0.6387 0.9015 0.057 Uiso 1 1 calc R
H5B H 0.4625 0.6191 0.9125 0.057 Uiso 1 1 calc R
H5C H 0.5239 0.6114 0.8341 0.057 Uiso 1 1 calc R
C6 C 0.8514(5) 0.5618(3) 0.9444(3) 0.0387(13) Uani 1 1 d .
H6A H 0.8335 0.6057 0.9143 0.058 Uiso 1 1 calc R
H6B H 0.9448 0.5390 0.9332 0.058 Uiso 1 1 calc R
H6C H 0.8572 0.5758 0.9957 0.058 Uiso 1 1 calc R
C7 C 0.4843(5) 0.3190(2) 0.6629(2) 0.0275(11) Uani 1 1 d .
H7A H 0.5050 0.2733 0.6365 0.033 Uiso 1 1 calc R
H7B H 0.3809 0.3331 0.6481 0.033 Uiso 1 1 calc R
C8 C 0.5832(5) 0.3781(2) 0.6372(2) 0.0284(11) Uani 1 1 d .
C9 C 0.6806(5) 0.4165(2) 0.6798(3) 0.0309(11) Uani 1 1 d .
C10 C 0.6997(5) 0.4122(3) 0.7618(2) 0.0315(11) Uani 1 1 d .
H10A H 0.7938 0.3867 0.7763 0.038 Uiso 1 1 calc R
H10B H 0.7069 0.4627 0.7818 0.038 Uiso 1 1 calc R
C11 C 0.5570(6) 0.3925(3) 0.5567(2) 0.0455(14) Uani 1 1 d .
H11A H 0.6155 0.4351 0.5436 0.068 Uiso 1 1 calc R
H11B H 0.4518 0.4024 0.5445 0.068 Uiso 1 1 calc R
H11C H 0.5869 0.3493 0.5297 0.068 Uiso 1 1 calc R
C12 C 0.7843(6) 0.4720(3) 0.6501(3) 0.0464(14) Uani 1 1 d .
H12A H 0.7999 0.4597 0.5997 0.070 Uiso 1 1 calc R
H12B H 0.8792 0.4711 0.6792 0.070 Uiso 1 1 calc R
H12C H 0.7409 0.5213 0.6521 0.070 Uiso 1 1 calc R
C13 C 0.6003(5) 0.0990(2) 0.8488(2) 0.0269(11) Uani 1 1 d .
H13A H 0.6341 0.0792 0.8972 0.032 Uiso 1 1 calc R
H13B H 0.5021 0.0773 0.8350 0.032 Uiso 1 1 calc R
C14 C 0.7068(5) 0.0724(2) 0.7949(2) 0.0258(10) Uani 1 1 d .
C15 C 0.7645(5) 0.1139(2) 0.7448(2) 0.0242(10) Uani 1 1 d .
C16 C 0.7322(5) 0.1954(2) 0.7336(2) 0.0271(11) Uani 1 1 d .
H16A H 0.8216 0.2237 0.7503 0.033 Uiso 1 1 calc R
H16B H 0.7119 0.2047 0.6810 0.033 Uiso 1 1 calc R
C17 C 0.7401(5) -0.0081(2) 0.8054(2) 0.0334(12) Uani 1 1 d .
H17A H 0.8028 -0.0249 0.7678 0.050 Uiso 1 1 calc R
H17B H 0.6474 -0.0361 0.8018 0.050 Uiso 1 1 calc R
H17C H 0.7917 -0.0159 0.8533 0.050 Uiso 1 1 calc R
C18 C 0.8717(5) 0.0857(2) 0.6934(2) 0.0318(11) Uani 1 1 d .
H18A H 0.9187 0.0408 0.7132 0.048 Uiso 1 1 calc R
H18B H 0.9476 0.1231 0.6872 0.048 Uiso 1 1 calc R
H18C H 0.8188 0.0750 0.6464 0.048 Uiso 1 1 calc R
C19 C 0.8719(5) 0.2913(2) 1.0241(2) 0.0268(11) Uani 1 1 d .
H19A H 0.9342 0.3193 0.9921 0.032 Uiso 1 1 calc R
H19B H 0.8711 0.3182 1.0706 0.032 Uiso 1 1 calc R
C20 C 0.9383(5) 0.2157(2) 1.0380(2) 0.0254(10) Uani 1 1 d .
C21 C 0.9448(5) 0.1719(2) 0.9808(2) 0.0261(10) Uani 1 1 d .
C22 C 0.8764(5) 0.1997(2) 0.9086(2) 0.0269(10) Uani 1 1 d .
H22A H 0.9368 0.2407 0.8919 0.032 Uiso 1 1 calc R
H22B H 0.8773 0.1597 0.8723 0.032 Uiso 1 1 calc R
C23 C 1.0005(5) 0.1992(3) 1.1143(2) 0.0341(12) Uani 1 1 d .
H23A H 0.9197 0.1971 1.1464 0.051 Uiso 1 1 calc R
H23B H 1.0702 0.2380 1.1308 0.051 Uiso 1 1 calc R
H23C H 1.0519 0.1518 1.1151 0.051 Uiso 1 1 calc R
C24 C 1.0200(6) 0.0985(3) 0.9795(3) 0.0422(13) Uani 1 1 d .
H24A H 1.0624 0.0863 1.0284 0.063 Uiso 1 1 calc R
H24B H 1.0990 0.1005 0.9463 0.063 Uiso 1 1 calc R
H24C H 0.9478 0.0608 0.9630 0.063 Uiso 1 1 calc R
C25 C 0.3012(5) 0.2565(2) 0.9627(3) 0.0289(11) Uani 1 1 d .
C26 C 0.1823(6) 0.3405(3) 0.8448(3) 0.0365(12) Uani 1 1 d .
C27 C 0.2251(5) 0.1942(3) 0.8203(3) 0.0346(12) Uani 1 1 d .

loop_
_atom_site_aniso_label
_atom_site_aniso_U_11
_atom_site_aniso_U_22
_atom_site_aniso_U_33
_atom_site_aniso_U_23
_atom_site_aniso_U_13
_atom_site_aniso_U_12
Mo1 0.01251(18) 0.01449(19) 0.01855(18) 0.00016(16) 0.00055(13) -0.00175(16)
P1 0.0199(6) 0.0222(6) 0.0227(6) -0.0003(5) 0.0011(5) 0.0002(5)
P2 0.0234(6) 0.0203(6) 0.0231(6) -0.0001(5) 0.0008(5) -0.0016(5)
P3 0.0222(6) 0.0192(6) 0.0229(6) -0.0002(5) 0.0030(5) -0.0028(5)
P4 0.0241(6) 0.0213(7) 0.0230(6) -0.0002(5) 0.0020(5) 0.0009(5)
N1 0.023(2) 0.019(2) 0.028(2) -0.0010(16) -0.0015(16) -0.0048(16)
N2 0.023(2) 0.020(2) 0.026(2) -0.0018(16) 0.0024(16) -0.0059(16)
N3 0.0236(19) 0.020(2) 0.0252(19) 0.0018(16) 0.0051(15) 0.0020(16)
N4 0.0171(18) 0.026(2) 0.0253(19) -0.0044(17) 0.0018(15) 0.0011(16)
O1 0.040(2) 0.061(3) 0.034(2) 0.0026(18) 0.0060(17) -0.0082(18)
O2 0.035(2) 0.059(3) 0.085(3) 0.021(2) 0.009(2) 0.016(2)
O3 0.055(3) 0.052(3) 0.073(3) -0.014(2) -0.013(2) -0.013(2)
C1 0.028(3) 0.025(3) 0.031(3) -0.002(2) 0.000(2) 0.003(2)
C2 0.037(3) 0.016(2) 0.025(2) -0.0017(19) 0.001(2) 0.001(2)
C3 0.030(3) 0.021(3) 0.024(2) 0.0034(19) 0.002(2) -0.004(2)
C4 0.020(2) 0.028(3) 0.034(3) -0.002(2) -0.002(2) 0.000(2)
C5 0.039(3) 0.023(3) 0.051(3) -0.004(2) -0.009(3) 0.005(2)
C6 0.037(3) 0.026(3) 0.052(3) 0.007(2) -0.007(3) -0.003(2)
C7 0.031(3) 0.022(3) 0.029(3) -0.003(2) -0.001(2) 0.001(2)
C8 0.040(3) 0.022(3) 0.024(2) 0.000(2) 0.009(2) 0.004(2)
C9 0.038(3) 0.021(3) 0.035(3) -0.002(2) 0.015(2) -0.003(2)
C10 0.032(3) 0.032(3) 0.031(3) -0.002(2) 0.009(2) -0.010(2)
C11 0.070(4) 0.041(3) 0.026(3) 0.000(2) 0.009(3) -0.002(3)
C12 0.056(4) 0.040(3) 0.046(3) 0.000(3) 0.024(3) -0.015(3)
C13 0.034(3) 0.021(3) 0.027(2) 0.001(2) 0.008(2) -0.006(2)
C14 0.025(3) 0.025(3) 0.028(2) -0.003(2) 0.001(2) 0.000(2)
C15 0.026(3) 0.023(3) 0.023(2) -0.002(2) -0.001(2) -0.002(2)
C16 0.025(3) 0.030(3) 0.027(2) 0.002(2) 0.006(2) -0.001(2)
C17 0.043(3) 0.022(3) 0.035(3) -0.003(2) 0.003(2) -0.004(2)
C18 0.035(3) 0.029(3) 0.031(3) -0.003(2) 0.004(2) 0.000(2)
C19 0.035(3) 0.018(3) 0.027(2) -0.0035(19) -0.002(2) 0.003(2)
C20 0.022(2) 0.025(3) 0.028(2) 0.000(2) -0.0025(19) -0.0021(19)
C21 0.022(2) 0.025(3) 0.031(3) 0.004(2) 0.001(2) 0.002(2)
C22 0.018(2) 0.031(3) 0.032(3) -0.004(2) 0.003(2) 0.001(2)
C23 0.037(3) 0.032(3) 0.034(3) 0.004(2) 0.006(2) 0.007(2)
C24 0.047(3) 0.035(3) 0.043(3) -0.003(2) -0.003(3) 0.015(3)
C25 0.019(2) 0.026(3) 0.041(3) -0.003(2) -0.005(2) -0.0053(19)
C26 0.031(3) 0.036(3) 0.043(3) 0.002(2) 0.003(2) -0.009(2)
C27 0.035(3) 0.030(3) 0.037(3) 0.000(2) -0.002(2) 0.002(2)

loop_
_atom_type_symbol
_atom_type_description
_atom_type_scat_dispersion_real
_atom_type_scat_dispersion_imag
_atom_type_scat_source
C C 0.0033 0.0016 'International Tables Vol C Tables 4.2.6.8 and 6.1.1.4'
H H 0.0000 0.0000 'International Tables Vol C Tables 4.2.6.8 and 6.1.1.4'
N N 0.0061 0.0033 'International Tables Vol C Tables 4.2.6.8 and 6.1.1.4'
O O 0.0106 0.0060 'International Tables Vol C Tables 4.2.6.8 and 6.1.1.4'
P P 0.1023 0.0942 'International Tables Vol C Tables 4.2.6.8 and 6.1.1.4'
Mo Mo -1.6832 0.6857 'International Tables Vol C Tables 4.2.6.8 and 6.1.1.4'

loop_
_geom_angle_atom_site_label_1
_geom_angle_atom_site_label_2
_geom_angle_atom_site_label_3
_geom_angle
C26 Mo1 C27 89.2(2)
C26 Mo1 C25 92.0(2)
C27 Mo1 C25 95.81(19)
C26 Mo1 P2 102.62(15)
C27 Mo1 P2 98.61(15)
C25 Mo1 P2 159.49(13)
C26 Mo1 P1 90.34(14)
C27 Mo1 P1 163.59(15)
C25 Mo1 P1 100.59(13)
P2 Mo1 P1 65.51(4)
C26 Mo1 P3 166.95(15)
C27 Mo1 P3 91.67(14)
C25 Mo1 P3 100.81(13)
P2 Mo1 P3 64.37(4)
P1 Mo1 P3 85.14(4)
N1 P1 N2 109.98(18)
N1 P1 C1 100.88(19)
N2 P1 C1 104.64(19)
N1 P1 Mo1 119.18(13)
N2 P1 Mo1 94.73(12)
C1 P1 Mo1 125.85(15)
N1 P1 P2 122.89(13)
N2 P1 P2 37.89(11)
C1 P1 P2 127.81(15)
Mo1 P1 P2 57.01(4)
N2 P2 N3 111.21(17)
N2 P2 C7 100.49(19)
N3 P2 C7 106.82(19)
N2 P2 Mo1 96.22(13)
N3 P2 Mo1 96.20(12)
C7 P2 Mo1 144.07(15)
N2 P2 P3 102.16(13)
N3 P2 P3 39.26(12)
C7 P2 P3 144.75(15)
Mo1 P2 P3 58.57(4)
N2 P2 P1 38.91(12)
N3 P2 P1 108.78(13)
C7 P2 P1 133.88(15)
Mo1 P2 P1 57.49(4)
P3 P2 P1 78.62(5)
N4 P3 N3 108.64(18)
N4 P3 C13 104.93(19)
N3 P3 C13 98.37(19)
N4 P3 Mo1 115.26(13)
N3 P3 Mo1 94.87(12)
C13 P3 Mo1 130.66(15)
N4 P3 P2 112.55(13)
N3 P3 P2 39.42(12)
C13 P3 P2 130.16(15)
Mo1 P3 P2 57.05(4)
N4 P4 N1 106.66(17)
N4 P4 C19 95.75(18)
N1 P4 C19 100.55(18)
C4 N1 P1 121.0(3)
C4 N1 P4 125.1(3)
P1 N1 P4 112.77(19)
C10 N2 P2 125.0(3)
C10 N2 P1 130.1(3)
P2 N2 P1 103.20(19)
C16 N3 P3 123.3(3)
C16 N3 P2 133.0(3)
P3 N3 P2 101.32(18)
C22 N4 P3 124.4(3)
C22 N4 P4 119.9(3)
P3 N4 P4 115.65(19)
C2 C1 P1 115.7(3)
C2 C1 H1A 108.4
P1 C1 H1A 108.4
C2 C1 H1B 108.3
P1 C1 H1B 108.4
H1A C1 H1B 107.4
C3 C2 C5 122.9(4)
C3 C2 C1 123.7(4)
C5 C2 C1 113.4(4)
C2 C3 C6 123.8(4)
C2 C3 C4 125.3(4)
C6 C3 C4 110.9(4)
N1 C4 C3 117.1(4)
N1 C4 H4A 108.0
C3 C4 H4A 108.0
N1 C4 H4B 108.0
C3 C4 H4B 108.0
H4A C4 H4B 107.3
C2 C5 H5A 109.5
C2 C5 H5B 109.5
H5A C5 H5B 109.5
C2 C5 H5C 109.5
H5A C5 H5C 109.5
H5B C5 H5C 109.5
C3 C6 H6A 109.5
C3 C6 H6B 109.5
H6A C6 H6B 109.5
C3 C6 H6C 109.5
H6A C6 H6C 109.5
H6B C6 H6C 109.5
C8 C7 P2 118.4(3)
C8 C7 H7A 107.7
P2 C7 H7A 107.7
C8 C7 H7B 107.7
P2 C7 H7B 107.7
H7A C7 H7B 107.1
C9 C8 C7 124.8(4)
C9 C8 C11 122.5(4)
C7 C8 C11 112.6(4)
C8 C9 C12 122.4(4)
C8 C9 C10 125.8(4)
C12 C9 C10 111.8(4)
N2 C10 C9 113.2(4)
N2 C10 H10A 108.9
C9 C10 H10A 108.9
N2 C10 H10B 108.9
C9 C10 H10B 108.9
H10A C10 H10B 107.8
C8 C11 H11A 109.5
C8 C11 H11B 109.5
H11A C11 H11B 109.5
C8 C11 H11C 109.5
H11A C11 H11C 109.5
H11B C11 H11C 109.5
C9 C12 H12A 109.5
C9 C12 H12B 109.5
H12A C12 H12B 109.5
C9 C12 H12C 109.5
H12A C12 H12C 109.5
H12B C12 H12C 109.5
C14 C13 P3 117.3(3)
C14 C13 H13A 108.0
P3 C13 H13A 108.0
C14 C13 H13B 108.0
P3 C13 H13B 108.0
H13A C13 H13B 107.2
C15 C14 C17 123.6(4)
C15 C14 C13 125.4(4)
C17 C14 C13 110.9(4)
C14 C15 C18 123.7(4)
C14 C15 C16 124.3(4)
C18 C15 C16 111.9(4)
N3 C16 C15 114.3(3)
N3 C16 H16A 108.7
C15 C16 H16A 108.7
N3 C16 H16B 108.7
C15 C16 H16B 108.7
H16A C16 H16B 107.6
C14 C17 H17A 109.5
C14 C17 H17B 109.5
H17A C17 H17B 109.5
C14 C17 H17C 109.5
H17A C17 H17C 109.5
H17B C17 H17C 109.5
C15 C18 H18A 109.5
C15 C18 H18B 109.5
H18A C18 H18B 109.5
C15 C18 H18C 109.5
H18A C18 H18C 109.5
H18B C18 H18C 109.5
C20 C19 P4 111.7(3)
C20 C19 H19A 109.3
P4 C19 H19A 109.3
C20 C19 H19B 109.3
P4 C19 H19B 109.3
H19A C19 H19B 107.9
C21 C20 C23 126.0(4)
C21 C20 C19 116.8(4)
C23 C20 C19 117.0(4)
C20 C21 C24 126.5(4)
C20 C21 C22 117.4(4)
C24 C21 C22 116.0(4)
N4 C22 C21 112.0(4)
N4 C22 H22A 109.2
C21 C22 H22A 109.2
N4 C22 H22B 109.2
C21 C22 H22B 109.2
H22A C22 H22B 107.9
C20 C23 H23A 109.5
C20 C23 H23B 109.5
H23A C23 H23B 109.5
C20 C23 H23C 109.5
H23A C23 H23C 109.5
H23B C23 H23C 109.5
C21 C24 H24A 109.5
C21 C24 H24B 109.5
H24A C24 H24B 109.5
C21 C24 H24C 109.5
H24A C24 H24C 109.5
H24B C24 H24C 109.5
O1 C25 Mo1 179.1(4)
O2 C26 Mo1 179.2(5)
O3 C27 Mo1 177.4(4)

loop_
_geom_bond_atom_site_label_1
_geom_bond_atom_site_label_2
_geom_bond_distance
Mo1 C26 1.942(5)
Mo1 C27 1.949(5)
Mo1 C25 1.960(5)
Mo1 P2 2.4557(12)
Mo1 P1 2.4690(12)
Mo1 P3 2.4970(12)
P1 N1 1.674(3)
P1 N2 1.719(4)
P1 C1 1.814(4)
P1 P2 2.6644(16)
P2 N2 1.681(3)
P2 N3 1.709(3)
P2 C7 1.814(4)
P2 P3 2.6385(16)
P3 N4 1.681(3)
P3 N3 1.703(3)
P3 C13 1.820(4)
P4 N4 1.727(3)
P4 N1 1.749(4)
P4 C19 1.850(4)
N1 C4 1.477(5)
N2 C10 1.462(5)
N3 C16 1.462(5)
N4 C22 1.490(5)
O1 C25 1.165(5)
O2 C26 1.174(6)
O3 C27 1.163(5)
C1 C2 1.507(6)
C1 H1A 0.9900
C1 H1B 0.9900
C2 C3 1.333(6)
C2 C5 1.504(6)
C3 C6 1.492(6)
C3 C4 1.512(6)
C4 H4A 0.9900
C4 H4B 0.9900
C5 H5A 0.9800
C5 H5B 0.9800
C5 H5C 0.9800
C6 H6A 0.9800
C6 H6B 0.9800
C6 H6C 0.9800
C7 C8 1.502(6)
C7 H7A 0.9900
C7 H7B 0.9900
C8 C9 1.334(6)
C8 C11 1.512(6)
C9 C12 1.513(6)
C9 C10 1.515(6)
C10 H10A 0.9900
C10 H10B 0.9900
C11 H11A 0.9800
C11 H11B 0.9800
C11 H11C 0.9800
C12 H12A 0.9800
C12 H12B 0.9800
C12 H12C 0.9800
C13 C14 1.520(6)
C13 H13A 0.9900
C13 H13B 0.9900
C14 C15 1.334(6)
C14 C17 1.506(6)
C15 C18 1.502(6)
C15 C16 1.521(6)
C16 H16A 0.9900
C16 H16B 0.9900
C17 H17A 0.9800
C17 H17B 0.9800
C17 H17C 0.9800
C18 H18A 0.9800
C18 H18B 0.9800
C18 H18C 0.9800
C19 C20 1.516(6)
C19 H19A 0.9900
C19 H19B 0.9900
C20 C21 1.329(6)
C20 C23 1.507(6)
C21 C24 1.500(6)
C21 C22 1.515(6)
C22 H22A 0.9900
C22 H22B 0.9900
C23 H23A 0.9800
C23 H23B 0.9800
C23 H23C 0.9800
C24 H24A 0.9800
C24 H24B 0.9800
C24 H24C 0.9800

loop_
_geom_torsion_atom_site_label_1
_geom_torsion_atom_site_label_2
_geom_torsion_atom_site_label_3
_geom_torsion_atom_site_label_4
_geom_torsion
C26 Mo1 P1 N1 144.0(2)
C27 Mo1 P1 N1 -127.6(5)
C25 Mo1 P1 N1 51.8(2)
P2 Mo1 P1 N1 -112.27(16)
P3 Mo1 P1 N1 -48.26(15)
C26 Mo1 P1 N2 -99.97(19)
C27 Mo1 P1 N2 -11.5(5)
C25 Mo1 P1 N2 167.88(18)
P2 Mo1 P1 N2 3.76(12)
P3 Mo1 P1 N2 67.77(12)
C26 Mo1 P1 C1 11.9(2)
C27 Mo1 P1 C1 100.3(5)
C25 Mo1 P1 C1 -80.2(2)
P2 Mo1 P1 C1 115.63(19)
P3 Mo1 P1 C1 179.64(19)
C26 Mo1 P1 P2 -103.73(15)
C27 Mo1 P1 P2 -15.3(5)
C25 Mo1 P1 P2 164.12(14)
P3 Mo1 P1 P2 64.01(4)
C26 Mo1 P2 N2 80.68(19)
C27 Mo1 P2 N2 171.82(19)
C25 Mo1 P2 N2 -54.0(4)
P1 Mo1 P2 N2 -3.85(12)
P3 Mo1 P2 N2 -100.47(13)
C26 Mo1 P2 N3 -167.12(19)
C27 Mo1 P2 N3 -75.97(19)
C25 Mo1 P2 N3 58.2(4)
P1 Mo1 P2 N3 108.35(13)
P3 Mo1 P2 N3 11.73(12)
C26 Mo1 P2 C7 -36.9(3)
C27 Mo1 P2 C7 54.3(3)
C25 Mo1 P2 C7 -171.5(4)
P1 Mo1 P2 C7 -121.4(3)
P3 Mo1 P2 C7 142.0(3)
C26 Mo1 P2 P3 -178.85(15)
C27 Mo1 P2 P3 -87.71(14)
C25 Mo1 P2 P3 46.5(4)
P1 Mo1 P2 P3 96.62(4)
C26 Mo1 P2 P1 84.53(15)
C27 Mo1 P2 P1 175.68(14)
C25 Mo1 P2 P1 -50.1(4)
P3 Mo1 P2 P1 -96.62(4)
N1 P1 P2 N2 -80.3(2)
C1 P1 P2 N2 61.6(3)
Mo1 P1 P2 N2 173.9(2)
N1 P1 P2 N3 20.5(2)
N2 P1 P2 N3 100.8(2)
C1 P1 P2 N3 162.3(2)
Mo1 P1 P2 N3 -85.32(13)
N1 P1 P2 C7 -118.2(3)
N2 P1 P2 C7 -37.9(3)
C1 P1 P2 C7 23.7(3)
Mo1 P1 P2 C7 136.0(2)
N1 P1 P2 Mo1 105.81(16)
N2 P1 P2 Mo1 -173.9(2)
C1 P1 P2 Mo1 -112.3(2)
N1 P1 P2 P3 45.97(16)
N2 P1 P2 P3 126.3(2)
C1 P1 P2 P3 -172.2(2)
Mo1 P1 P2 P3 -59.84(4)
C26 Mo1 P3 N4 106.5(6)
C27 Mo1 P3 N4 -159.7(2)
C25 Mo1 P3 N4 -63.49(19)
P2 Mo1 P3 N4 101.52(14)
P1 Mo1 P3 N4 36.39(14)
C26 Mo1 P3 N3 -6.8(6)
C27 Mo1 P3 N3 87.01(19)
C25 Mo1 P3 N3 -176.75(17)
P2 Mo1 P3 N3 -11.75(12)
P1 Mo1 P3 N3 -76.87(12)
C26 Mo1 P3 C13 -112.2(7)
C27 Mo1 P3 C13 -18.4(2)
C25 Mo1 P3 C13 77.8(2)
P2 Mo1 P3 C13 -117.2(2)
P1 Mo1 P3 C13 177.72(19)
C26 Mo1 P3 P2 5.0(6)
C27 Mo1 P3 P2 98.75(15)
C25 Mo1 P3 P2 -165.00(13)
P1 Mo1 P3 P2 -65.12(4)
N2 P2 P3 N4 -16.44(19)
N3 P2 P3 N4 92.3(2)
C7 P2 P3 N4 112.4(3)
Mo1 P2 P3 N4 -106.34(14)
P1 P2 P3 N4 -47.64(14)
N2 P2 P3 N3 -108.7(2)
C7 P2 P3 N3 20.2(3)
Mo1 P2 P3 N3 161.37(19)
P1 P2 P3 N3 -139.93(19)
N2 P2 P3 C13 -152.1(2)
N3 P2 P3 C13 -43.4(3)
C7 P2 P3 C13 -23.3(3)
Mo1 P2 P3 C13 118.0(2)
P1 P2 P3 C13 176.7(2)
N2 P2 P3 Mo1 89.90(13)
N3 P2 P3 Mo1 -161.37(19)
C7 P2 P3 Mo1 -141.2(3)
P1 P2 P3 Mo1 58.70(3)
N2 P1 N1 C4 65.8(4)
C1 P1 N1 C4 -44.3(4)
Mo1 P1 N1 C4 173.4(3)
P2 P1 N1 C4 105.9(3)
N2 P1 N1 P4 -102.5(2)
C1 P1 N1 P4 147.4(2)
Mo1 P1 N1 P4 5.2(3)
P2 P1 N1 P4 -62.4(2)
N4 P4 N1 C4 -102.1(4)
C19 P4 N1 C4 -2.7(4)
N4 P4 N1 P1 65.6(2)
C19 P4 N1 P1 164.9(2)
N3 P2 N2 C10 72.5(4)
C7 P2 N2 C10 -40.3(4)
Mo1 P2 N2 C10 171.6(3)
P3 P2 N2 C10 112.5(3)
P1 P2 N2 C10 166.4(5)
N3 P2 N2 P1 -94.0(2)
C7 P2 N2 P1 153.2(2)
Mo1 P2 N2 P1 5.18(17)
P3 P2 N2 P1 -53.96(17)
N1 P1 N2 C10 -47.2(4)
C1 P1 N2 C10 60.4(4)
Mo1 P1 N2 C10 -170.6(4)
P2 P1 N2 C10 -165.5(5)
N1 P1 N2 P2 118.28(19)
C1 P1 N2 P2 -134.1(2)
Mo1 P1 N2 P2 -5.14(16)
N4 P3 N3 C16 61.4(4)
C13 P3 N3 C16 -47.6(4)
Mo1 P3 N3 C16 -179.9(3)
P2 P3 N3 C16 164.5(4)
N4 P3 N3 P2 -103.12(19)
C13 P3 N3 P2 147.9(2)
Mo1 P3 N3 P2 15.61(16)
N2 P2 N3 C16 -79.0(4)
C7 P2 N3 C16 29.7(4)
Mo1 P2 N3 C16 -178.2(4)
P3 P2 N3 C16 -162.2(5)
P1 P2 N3 C16 -120.4(4)
N2 P2 N3 P3 83.2(2)
C7 P2 N3 P3 -168.01(18)
Mo1 P2 N3 P3 -15.91(16)
P1 P2 N3 P3 41.80(18)
N3 P3 N4 C22 -61.0(4)
C13 P3 N4 C22 43.4(4)
Mo1 P3 N4 C22 -166.0(3)
P2 P3 N4 C22 -103.0(3)
N3 P3 N4 P4 120.5(2)
C13 P3 N4 P4 -135.1(2)
Mo1 P3 N4 P4 15.5(2)
P2 P3 N4 P4 78.4(2)
N1 P4 N4 C22 101.7(3)
C19 P4 N4 C22 -1.1(3)
N1 P4 N4 P3 -79.7(2)
C19 P4 N4 P3 177.5(2)
N1 P1 C1 C2 38.2(4)
N2 P1 C1 C2 -76.0(3)
Mo1 P1 C1 C2 176.9(2)
P2 P1 C1 C2 -109.9(3)
P1 C1 C2 C3 -21.3(6)
P1 C1 C2 C5 160.4(3)
C5 C2 C3 C6 -0.1(7)
C1 C2 C3 C6 -178.3(4)
C5 C2 C3 C4 179.4(4)
C1 C2 C3 C4 1.2(7)
P1 N1 C4 C3 31.2(5)
P4 N1 C4 C3 -162.1(3)
C2 C3 C4 N1 -4.5(6)
C6 C3 C4 N1 175.1(4)
N2 P2 C7 C8 18.5(4)
N3 P2 C7 C8 -97.7(4)
Mo1 P2 C7 C8 134.8(3)
P3 P2 C7 C8 -110.8(3)
P1 P2 C7 C8 41.6(4)
P2 C7 C8 C9 0.4(6)
P2 C7 C8 C11 -177.3(3)
C7 C8 C9 C12 176.0(4)
C11 C8 C9 C12 -6.6(7)
C7 C8 C9 C10 -5.6(8)
C11 C8 C9 C10 171.8(5)
P2 N2 C10 C9 40.1(5)
P1 N2 C10 C9 -157.3(3)
C8 C9 C10 N2 -13.0(7)
C12 C9 C10 N2 165.6(4)
N4 P3 C13 C14 -81.4(4)
N3 P3 C13 C14 30.5(4)
Mo1 P3 C13 C14 134.4(3)
P2 P3 C13 C14 56.7(4)
P3 C13 C14 C15 -12.5(6)
P3 C13 C14 C17 167.5(3)
C17 C14 C15 C18 -1.1(7)
C13 C14 C15 C18 178.8(4)
C17 C14 C15 C16 -180.0(4)
C13 C14 C15 C16 0.0(7)
P3 N3 C16 C15 42.0(5)
P2 N3 C16 C15 -159.0(3)
C14 C15 C16 N3 -12.7(6)
C18 C15 C16 N3 168.3(4)
N4 P4 C19 C20 -49.8(3)
N1 P4 C19 C20 -158.0(3)
P4 C19 C20 C21 57.7(5)
P4 C19 C20 C23 -126.5(4)
C23 C20 C21 C24 -2.6(8)
C19 C20 C21 C24 172.8(4)
C23 C20 C21 C22 -179.3(4)
C19 C20 C21 C22 -3.9(6)
P3 N4 C22 C21 -128.5(3)
P4 N4 C22 C21 49.9(5)
C20 C21 C22 N4 -51.8(5)
C24 C21 C22 N4 131.1(4)
C26 Mo1 C25 O1 -114(28)
C27 Mo1 C25 O1 156(28)
P2 Mo1 C25 O1 22(29)
P1 Mo1 C25 O1 -24(28)
P3 Mo1 C25 O1 63(28)
C27 Mo1 C26 O2 45(35)
C25 Mo1 C26 O2 -51(35)
P2 Mo1 C26 O2 144(35)
P1 Mo1 C26 O2 -151(35)
P3 Mo1 C26 O2 139(35)
C26 Mo1 C27 O3 28(10)
C25 Mo1 C27 O3 120(10)
P2 Mo1 C27 O3 -75(10)
P1 Mo1 C27 O3 -61(10)
P3 Mo1 C27 O3 -139(10)
